data_7714268
loop_
_publ_author_name
'Kannan, Ramkumar'
'Nayak, Prakash'
'Arumugam, Ramar'
'Krishna Rao, D.'
'Mote, Kaustubh R.'
'Murali, Anna Chandrasekar'
'Venkatasubbaiah, Krishnan'
'Chandrasekhar, Vadapalli'

_publ_section_title
;
 Blue Emissive Amidinate Based Tetra coordinate Boron Compounds
;
_journal_name_full 'Dalton Transactions'
_journal_paper_doi 10.1039/D3DT03378C
_journal_year 2023
_chemical_formula_moiety 'C25 H27 B F2 N2, 0.25[C7H8], 0.25[C4H10O]'
_chemical_formula_sum 'C25 H27 B F2 N2'
_chemical_formula_weight 808.59
_space_group_crystal_system monoclinic
_space_group_IT_number 13
_space_group_name_Hall '-P 2yc'
_space_group_name_H-M_alt 'P 1 2/c 1'
_atom_sites_solution_hydrogens geom
_atom_sites_solution_primary dual
_audit_block_doi 10.5517/ccdc.csd.cc2g0bvp
_audit_creation_date 2023-03-21
_audit_creation_method
;
Olex2 1.3-ac4
(compiled 2018.12.18 svn.r3554 for Rigaku Oxford Diffraction, GUI svn.r1)
;
_audit_update_record
;
2023-05-22 deposited with the CCDC.	2023-10-20 downloaded from the CCDC.
;
_cell_angle_alpha 90
_cell_angle_beta 103.579(11)
_cell_angle_gamma 90
_cell_formula_units_Z 8
_cell_length_a 24.460(2)
_cell_length_b 8.6052(8)
_cell_length_c 24.688(3)
_cell_measurement_reflns_used 2509
_cell_measurement_temperature 298
_cell_measurement_theta_max 21.4350
_cell_measurement_theta_min 3.1390
_cell_volume 5051.2(9)
_computing_cell_refinement 'CrysAlisPro 1.171.39.29d (Rigaku OD, 2017)'
_computing_data_collection 'CrysAlisPro 1.171.39.29d (Rigaku OD, 2017)'
_computing_data_reduction 'CrysAlisPro 1.171.39.29d (Rigaku OD, 2017)'
_computing_molecular_graphics 'Olex2 (Dolomanov et al., 2009)'
_computing_publication_material 'Olex2 (Dolomanov et al., 2009)'
_computing_structure_refinement 'ShelXL (Sheldrick, 2015)'
_computing_structure_solution 'ShelXT (Sheldrick, 2015)'
_diffrn_ambient_environment air
_diffrn_ambient_temperature 298
_diffrn_detector 'CCD plate'
_diffrn_measured_fraction_theta_full 0.831
_diffrn_measured_fraction_theta_max 0.831
_diffrn_measurement_details
;
List of Runs (angles in degrees, time in seconds):

  # Type    Start    End  Width  t~exp~   \w     \q     \k     \f   Frames
#--------------------------------------------------------------------------
  1  \w    -34.00  -9.00   0.50   47.21    --   10.80 -42.00 138.00   50
  2  \w     18.00  44.00   0.50   47.21    --   10.80  42.00 -68.00   52
  3  \w     13.00  38.00   0.50   47.21    --  -11.40  42.00 -68.00   50
  4  \w    -61.00 -36.00   0.50   47.21    --  -11.40 -42.00 138.00   50
  5  \w    -31.00  28.00   0.50   47.21    --   10.80  38.00  30.00  118
  6  \w     42.00  67.00   0.50   47.21    --   10.80  57.00-180.00   50
;
_diffrn_measurement_device 'four-circle diffractometer'
_diffrn_measurement_device_type 'XtaLAB AFC12 (RINC): Kappa single'
_diffrn_measurement_method '\w scans'
_diffrn_orient_matrix_type 'CrysAlisPro convention (1999,Acta A55,543-557)'
_diffrn_orient_matrix_UB_11 0.0213571000
_diffrn_orient_matrix_UB_12 -0.0359706000
_diffrn_orient_matrix_UB_13 0.0206609000
_diffrn_orient_matrix_UB_21 -0.0205233000
_diffrn_orient_matrix_UB_22 -0.0251258000
_diffrn_orient_matrix_UB_23 0.0141185000
_diffrn_orient_matrix_UB_31 -0.0035602000
_diffrn_orient_matrix_UB_32 -0.0697874000
_diffrn_orient_matrix_UB_33 -0.0157285000
_diffrn_radiation_monochromator graphite
_diffrn_radiation_probe x-ray
_diffrn_radiation_type MoK\a
_diffrn_radiation_wavelength 0.71073
_diffrn_reflns_av_R_equivalents 0.1064
_diffrn_reflns_av_unetI/netI 0.1213
_diffrn_reflns_Laue_measured_fraction_full 0.831
_diffrn_reflns_Laue_measured_fraction_max 0.831
_diffrn_reflns_limit_h_max 29
_diffrn_reflns_limit_h_min -29
_diffrn_reflns_limit_k_max 8
_diffrn_reflns_limit_k_min -9
_diffrn_reflns_limit_l_max 29
_diffrn_reflns_limit_l_min -25
_diffrn_reflns_number 21426
_diffrn_reflns_point_group_measured_fraction_full 0.831
_diffrn_reflns_point_group_measured_fraction_max 0.831
_diffrn_reflns_theta_full 25.350
_diffrn_reflns_theta_max 25.350
_diffrn_reflns_theta_min 2.570
_diffrn_source 'fine-focus sealed X-ray tube'
_diffrn_source_type 'Enhance (Mo) X-ray Source'
_exptl_absorpt_coefficient_mu 0.072
_exptl_absorpt_correction_T_max 1.00000
_exptl_absorpt_correction_T_min 0.91949
_exptl_absorpt_correction_type multi-scan
_exptl_absorpt_process_details
;
CrysAlisPro 1.171.39.29d (Rigaku Oxford Diffraction, 2017)
Empirical absorption correction using spherical harmonics,
 implemented in SCALE3 ABSPACK scaling algorithm.
;
_exptl_crystal_colour colourless
_exptl_crystal_colour_primary colourless
_exptl_crystal_density_diffrn 1.063
_exptl_crystal_description block
_exptl_crystal_F_000 1712
_exptl_crystal_size_max 0.2
_exptl_crystal_size_mid 0.18
_exptl_crystal_size_min 0.13
_refine_diff_density_max 0.471
_refine_diff_density_min -0.153
_refine_diff_density_rms 0.039
_refine_ls_extinction_method none
_refine_ls_goodness_of_fit_ref 1.019
_refine_ls_hydrogen_treatment constr
_refine_ls_matrix_type full
_refine_ls_number_parameters 553
_refine_ls_number_reflns 7689
_refine_ls_number_restraints 0
_refine_ls_restrained_S_all 1.019
_refine_ls_R_factor_all 0.1369
_refine_ls_R_factor_gt 0.0756
_refine_ls_shift/su_max 0.000
_refine_ls_shift/su_mean 0.000
_refine_ls_structure_factor_coef Fsqd
_refine_ls_weighting_details 'w=1/[\s^2^(Fo^2^)+(0.0990P)^2^+0.3611P] where P=(Fo^2^+2Fc^2^)/3'
_refine_ls_weighting_scheme calc
_refine_ls_wR_factor_gt 0.1941
_refine_ls_wR_factor_ref 0.2265
_reflns_Friedel_coverage 0.000
_reflns_number_gt 4031
_reflns_number_total 7689
_reflns_threshold_expression 'I > 2\s(I)'
_cod_data_source_file d3dt03378c2.cif
_cod_data_source_block vc1001
_cod_depositor_comments
;

2024-10-18
Z value and formula fixed to values more according to usual
chemical conventions.                 miguel
;
_cod_original_formula_sum 'C50 H54 B2 F4 N4'
_cod_original_formula_weight 808.59
_cod_original_formula_moiety '2(C25 H27 B F2 N2), 0.5[C7H8], 0.5[C4H10O]'
_cod_original_formula_units_Z 4
_cod_original_cell_volume 5051.3(9)
_cod_database_code 7714268
_shelx_shelxl_version_number 2018/3
_chemical_oxdiff_formula CHNBF
_shelx_space_group_comment
;
The symmetry employed for this shelxl refinement is uniquely defined
by the following loop, which should always be used as a source of
symmetry information in preference to the above space-group names.
They are only intended as comments.
;
_shelx_estimated_absorpt_t_max 0.991
_shelx_estimated_absorpt_t_min 0.986
_reflns_odcompleteness_completeness 75.39
_reflns_odcompleteness_iscentric 1
_reflns_odcompleteness_theta 28.22
_olex2_refinement_description
;
1. Fixed Uiso
 At 1.2 times of:
  All C(H) groups
 At 1.5 times of:
  All C(H,H,H) groups
2.a Aromatic/amide H refined with riding coordinates:
 C00C(H00C), C00D(H00D), C00J(H00J), C00K(H00K), C00L(H00L), C00M(H00M),
 C00R(H00R), C00U(H00U), C00Z(H00Z), C010(H010), C011(H011), C013(H013),
 C016(H016), C017(H017), C018(H018), C019(H019), C01A(H01A), C01B(H01B)
2.b Idealised Me refined as rotating group:
 C01C(H01C,H01D,H01E), C01D(H01U,H01V,H01W), C01E(H01F,H01G,H01H), C01G(H01I,
 H01J,H01K), C01H(H01X,H01Y,H), C01I(H01L,H01M,H01N), C01J(H01Z,HA,HB),
 C01K(H01O,H01P,H01Q), C01L(H01,HC,HD), C01M(H0AA,HE,HF), C01N(H1AA,HG,HH),
 C01O(H01R,H01S,H01T)
;
_smtbx_masks_void_probe_radius 1.2
_smtbx_masks_void_truncation_radius 1.2
_olex2_submission_special_instructions 'No special instructions were received'
_oxdiff_exptl_absorpt_empirical_details
;
Empirical correction (ABSPACK) includes:
- Absorption correction using spherical harmonics
- Frame scaling
;
_oxdiff_exptl_absorpt_empirical_full_max 1.364
_oxdiff_exptl_absorpt_empirical_full_min 0.813

loop_
_space_group_symop_operation_xyz
'x, y, z'
'-x, y, -z+1/2'
'-x, -y, -z'
'x, -y, z-1/2'

loop_
_atom_site_label
_atom_site_type_symbol
_atom_site_fract_x
_atom_site_fract_y
_atom_site_fract_z
_atom_site_U_iso_or_equiv
_atom_site_adp_type
_atom_site_occupancy
_atom_site_site_symmetry_order
_atom_site_calc_flag
_atom_site_refinement_flags_posn
_atom_site_refinement_flags_adp
_atom_site_refinement_flags_occupancy
_atom_site_disorder_assembly
_atom_site_disorder_group
F001 F 0.17503(9) 0.6945(3) 0.30523(9) 0.0843(7) Uani 1 1 d . . . . .
F002 F 0.16174(9) 0.8687(3) 0.36791(10) 0.0944(8) Uani 1 1 d . . . . .
F003 F 0.34498(9) 0.8469(3) 0.72636(11) 0.1003(8) Uani 1 1 d . . . . .
N004 N 0.24327(11) 0.8211(3) 0.68048(12) 0.0598(8) Uani 1 1 d . . . . .
F F 0.32219(12) 0.7160(3) 0.64576(12) 0.1185(10) Uani 1 1 d . . . . .
N006 N 0.28596(11) 0.9857(3) 0.64495(13) 0.0662(8) Uani 1 1 d . . . . .
N007 N 0.25870(11) 0.7694(3) 0.37860(12) 0.0617(8) Uani 1 1 d . . . . .
C008 C 0.15029(13) 1.0493(3) 0.58244(14) 0.0484(8) Uani 1 1 d . . . . .
N009 N 0.20500(11) 0.6146(3) 0.40439(12) 0.0620(8) Uani 1 1 d . . . . .
C00A C 0.10118(13) 1.1407(4) 0.56944(15) 0.0517(8) Uani 1 1 d . . . . .
C00B C 0.34410(13) 0.4855(4) 0.43349(14) 0.0523(9) Uani 1 1 d . . . . .
C00C C 0.16415(15) 0.9585(4) 0.53845(16) 0.0617(10) Uani 1 1 d . . . . .
H00C H 0.196309 0.896982 0.546386 0.074 Uiso 1 1 calc R . . . .
C00D C 0.16687(14) 1.1366(4) 0.67791(15) 0.0585(9) Uani 1 1 d . . . . .
H00D H 0.188421 1.133945 0.714346 0.070 Uiso 1 1 calc R . . . .
C00E C 0.39238(13) 0.4269(4) 0.47136(16) 0.0559(9) Uani 1 1 d . . . . .
C00F C 0.18298(13) 1.0492(4) 0.63713(14) 0.0513(8) Uani 1 1 d . . . . .
C00G C 0.30767(13) 0.5832(4) 0.45374(15) 0.0524(8) Uani 1 1 d . . . . .
C00H C 0.23530(13) 0.9546(4) 0.65325(14) 0.0531(9) Uani 1 1 d . . . . .
C00I C 0.08589(14) 1.2317(4) 0.61157(16) 0.0577(9) Uani 1 1 d . . . . .
C00J C 0.11954(15) 1.2266(4) 0.66498(16) 0.0635(10) Uani 1 1 d . . . . .
H00J H 0.109761 1.285772 0.692789 0.076 Uiso 1 1 calc R . . . .
C00K C 0.36592(16) 0.5627(4) 0.54648(17) 0.0707(11) Uani 1 1 d . . . . .
H00K H 0.372821 0.588331 0.584072 0.085 Uiso 1 1 calc R . . . .
C00L C 0.13221(16) 0.9604(4) 0.48683(16) 0.0702(10) Uani 1 1 d . . . . .
H00L H 0.142790 0.900861 0.459538 0.084 Uiso 1 1 calc R . . . .
C00M C 0.31901(14) 0.6208(4) 0.51012(16) 0.0628(10) Uani 1 1 d . . . . .
H00M H 0.294633 0.685726 0.523296 0.075 Uiso 1 1 calc R . . . .
C00N C 0.06705(13) 1.1416(4) 0.51384(15) 0.0545(9) Uani 1 1 d . . . . .
C00O C 0.40301(14) 0.4666(4) 0.52787(17) 0.0649(10) Uani 1 1 d . . . . .
C00P C 0.08255(15) 1.0505(4) 0.47232(16) 0.0641(10) Uani 1 1 d . . . . .
C00Q C 0.42997(14) 0.3280(4) 0.4510(2) 0.0688(11) Uani 1 1 d . . . . .
C00R C 0.33518(15) 0.4441(4) 0.37605(16) 0.0634(10) Uani 1 1 d . . . . .
H00R H 0.303675 0.482516 0.350841 0.076 Uiso 1 1 calc R . . . .
C00S C 0.25885(13) 0.6523(4) 0.41459(14) 0.0526(9) Uani 1 1 d . . . . .
C00T C 0.41961(16) 0.2916(4) 0.3939(2) 0.0774(12) Uani 1 1 d . . . . .
C00U C 0.37083(16) 0.3518(4) 0.35744(19) 0.0753(11) Uani 1 1 d . . . . .
H00U H 0.363345 0.326721 0.319770 0.090 Uiso 1 1 calc R . . . .
C00V C 0.17479(15) 0.4781(4) 0.41911(17) 0.0708(11) Uani 1 1 d . . . . .
C00W C 0.01785(15) 1.2344(4) 0.50078(18) 0.0695(11) Uani 1 1 d . . . . .
C00X C 0.20503(16) 0.6948(4) 0.68594(17) 0.0722(11) Uani 1 1 d . . . . .
C00Y C 0.29802(15) 0.8974(4) 0.37991(17) 0.0696(11) Uani 1 1 d . . . . .
C00Z C 0.03556(15) 1.3244(4) 0.5957(2) 0.0743(11) Uani 1 1 d . . . . .
H00Z H 0.024616 1.384973 0.622524 0.089 Uiso 1 1 calc R . . . .
C010 C 0.04805(18) 1.0533(5) 0.41834(18) 0.0836(12) Uani 1 1 d . . . . .
H010 H 0.057704 0.993491 0.390628 0.100 Uiso 1 1 calc R . . . .
C011 C 0.00440(16) 1.3254(5) 0.5437(2) 0.0791(12) Uani 1 1 d . . . . .
H011 H -0.027414 1.388207 0.535244 0.095 Uiso 1 1 calc R . . . .
C012 C 0.47879(16) 0.2682(5) 0.4901(3) 0.0862(14) Uani 1 1 d . . . . .
C013 C -0.01464(16) 1.2317(6) 0.4453(2) 0.0844(13) Uani 1 1 d . . . . .
H013 H -0.047020 1.292049 0.435669 0.101 Uiso 1 1 calc R . . . .
C014 C 0.31249(16) 1.1293(5) 0.6328(2) 0.0809(12) Uani 1 1 d . . . . .
B015 B 0.19342(17) 0.7472(5) 0.35896(18) 0.0623(11) Uani 1 1 d . . . . .
C016 C 0.0007(2) 1.1419(6) 0.4056(2) 0.0932(14) Uani 1 1 d . . . . .
H016 H -0.021523 1.141427 0.369452 0.112 Uiso 1 1 calc R . . . .
C017 C 0.4571(2) 0.1918(5) 0.3751(3) 0.1023(16) Uani 1 1 d . . . . .
H017 H 0.450709 0.163580 0.337780 0.123 Uiso 1 1 calc R . . . .
C018 C 0.45278(17) 0.4044(5) 0.5658(2) 0.0880(14) Uani 1 1 d . . . . .
H018 H 0.460272 0.429179 0.603509 0.106 Uiso 1 1 calc R . . . .
C019 C 0.48794(18) 0.3112(6) 0.5466(3) 0.0988(17) Uani 1 1 d . . . . .
H019 H 0.519683 0.273433 0.571623 0.119 Uiso 1 1 calc R . . . .
C01A C 0.5145(2) 0.1732(6) 0.4686(3) 0.114(2) Uani 1 1 d . . . . .
H01A H 0.546579 0.133609 0.492658 0.136 Uiso 1 1 calc R . . . .
C01B C 0.5041(2) 0.1366(6) 0.4139(4) 0.129(2) Uani 1 1 d . . . . .
H01B H 0.529229 0.072073 0.401694 0.155 Uiso 1 1 calc R . . . .
C01C C 0.11376(18) 0.5021(7) 0.3907(3) 0.133(2) Uani 1 1 d . . . . .
H01C H 0.099825 0.592594 0.405794 0.199 Uiso 1 1 calc GR . . . .
H01D H 0.092404 0.412827 0.396659 0.199 Uiso 1 1 calc GR . . . .
H01E H 0.110176 0.516287 0.351410 0.199 Uiso 1 1 calc GR . . . .
C01D C 0.2378(2) 0.5874(5) 0.7297(2) 0.1052(16) Uani 1 1 d . . . . .
H01U H 0.269436 0.546703 0.717522 0.158 Uiso 1 1 calc GR . . . .
H01V H 0.214027 0.503317 0.735549 0.158 Uiso 1 1 calc GR . . . .
H01W H 0.250769 0.643547 0.763869 0.158 Uiso 1 1 calc GR . . . .
C01E C 0.3039(2) 0.9925(5) 0.4321(2) 0.1139(17) Uani 1 1 d . . . . .
H01F H 0.267317 1.021601 0.436465 0.171 Uiso 1 1 calc GR . . . .
H01G H 0.325442 1.084283 0.429465 0.171 Uiso 1 1 calc GR . . . .
H01H H 0.322799 0.932189 0.463711 0.171 Uiso 1 1 calc GR . . . .
B01F B 0.3067(2) 0.8317(5) 0.6768(2) 0.0702(12) Uani 1 1 d . . . . .
C01G C 0.2728(2) 0.9961(6) 0.3288(2) 0.1186(18) Uani 1 1 d . . . . .
H01I H 0.268128 0.933477 0.295834 0.178 Uiso 1 1 calc GR . . . .
H01J H 0.297497 1.081345 0.326660 0.178 Uiso 1 1 calc GR . . . .
H01K H 0.236879 1.035426 0.331735 0.178 Uiso 1 1 calc GR . . . .
C01H C 0.1876(3) 0.6093(6) 0.6302(2) 0.133(2) Uani 1 1 d . . . . .
H01X H 0.165014 0.676788 0.602949 0.200 Uiso 1 1 calc GR . . . .
H01Y H 0.166289 0.518518 0.634668 0.200 Uiso 1 1 calc GR . . . .
H H 0.220607 0.579056 0.618143 0.200 Uiso 1 1 calc GR . . . .
C01I C 0.35510(19) 0.8413(6) 0.3761(3) 0.126(2) Uani 1 1 d . . . . .
H01L H 0.370734 0.776919 0.407704 0.189 Uiso 1 1 calc GR . . . .
H01M H 0.379300 0.928870 0.375654 0.189 Uiso 1 1 calc GR . . . .
H01N H 0.351785 0.782174 0.342504 0.189 Uiso 1 1 calc GR . . . .
C01J C 0.1539(2) 0.7532(6) 0.7041(3) 0.128(2) Uani 1 1 d . . . . .
H01Z H 0.165572 0.822058 0.735241 0.192 Uiso 1 1 calc GR . . . .
HA H 0.133979 0.666686 0.714722 0.192 Uiso 1 1 calc GR . . . .
HB H 0.129793 0.807850 0.673813 0.192 Uiso 1 1 calc GR . . . .
C01K C 0.1765(3) 0.4826(8) 0.4801(2) 0.152(3) Uani 1 1 d . . . . .
H01O H 0.214513 0.468521 0.501022 0.228 Uiso 1 1 calc GR . . . .
H01P H 0.153320 0.400986 0.488989 0.228 Uiso 1 1 calc GR . . . .
H01Q H 0.162712 0.581224 0.489286 0.228 Uiso 1 1 calc GR . . . .
C01L C 0.3216(2) 1.2334(6) 0.6850(3) 0.141(2) Uani 1 1 d . . . . .
H01 H 0.286164 1.275668 0.688206 0.212 Uiso 1 1 calc GR . . . .
HC H 0.346763 1.316622 0.681754 0.212 Uiso 1 1 calc GR . . . .
HD H 0.337490 1.172728 0.717503 0.212 Uiso 1 1 calc GR . . . .
C01M C 0.3685(2) 1.0829(7) 0.6225(3) 0.151(3) Uani 1 1 d . . . . .
H0AA H 0.388802 1.021984 0.653259 0.226 Uiso 1 1 calc GR . . . .
HE H 0.389728 1.174428 0.618719 0.226 Uiso 1 1 calc GR . . . .
HF H 0.362674 1.022646 0.588882 0.226 Uiso 1 1 calc GR . . . .
C01N C 0.2766(2) 1.2146(7) 0.5834(3) 0.150(3) Uani 1 1 d . . . . .
H1AA H 0.267695 1.146103 0.551819 0.224 Uiso 1 1 calc GR . . . .
HG H 0.296833 1.302983 0.574553 0.224 Uiso 1 1 calc GR . . . .
HH H 0.242411 1.248854 0.592375 0.224 Uiso 1 1 calc GR . . . .
C01O C 0.1975(3) 0.3326(6) 0.4017(4) 0.199(4) Uani 1 1 d . . . . .
H01R H 0.195206 0.335908 0.362374 0.299 Uiso 1 1 calc GR . . . .
H01S H 0.176044 0.246193 0.410009 0.299 Uiso 1 1 calc GR . . . .
H01T H 0.236091 0.321079 0.421433 0.299 Uiso 1 1 calc GR . . . .

loop_
_atom_site_aniso_label
_atom_site_aniso_U_11
_atom_site_aniso_U_22
_atom_site_aniso_U_33
_atom_site_aniso_U_23
_atom_site_aniso_U_13
_atom_site_aniso_U_12
F001 0.0849(15) 0.1055(17) 0.0568(16) -0.0011(12) 0.0053(11) 0.0098(12)
F002 0.0876(15) 0.1086(18) 0.0882(18) 0.0027(13) 0.0230(13) 0.0458(13)
F003 0.0759(15) 0.130(2) 0.090(2) 0.0229(15) 0.0084(14) 0.0099(14)
N004 0.0618(18) 0.0539(19) 0.062(2) 0.0121(15) 0.0123(14) 0.0022(14)
F 0.135(2) 0.113(2) 0.121(2) -0.0031(17) 0.0571(18) 0.0434(17)
N006 0.0519(17) 0.074(2) 0.077(2) 0.0186(16) 0.0247(15) 0.0063(15)
N007 0.0586(18) 0.0607(19) 0.064(2) 0.0131(15) 0.0111(14) -0.0029(14)
C008 0.0490(18) 0.050(2) 0.049(2) 0.0006(15) 0.0159(16) 0.0027(15)
N009 0.0502(17) 0.077(2) 0.059(2) 0.0102(15) 0.0134(14) -0.0021(14)
C00A 0.0536(19) 0.050(2) 0.055(2) 0.0055(16) 0.0190(18) -0.0076(16)
C00B 0.0510(19) 0.052(2) 0.054(2) 0.0034(16) 0.0118(17) -0.0050(16)
C00C 0.068(2) 0.065(2) 0.056(3) 0.0019(18) 0.022(2) 0.0112(17)
C00D 0.059(2) 0.067(2) 0.049(2) -0.0014(18) 0.0122(17) 0.0061(18)
C00E 0.0463(19) 0.051(2) 0.069(3) 0.0095(18) 0.0109(18) -0.0060(16)
C00F 0.0512(19) 0.054(2) 0.050(2) 0.0006(16) 0.0140(17) 0.0018(15)
C00G 0.0482(19) 0.057(2) 0.051(2) 0.0015(16) 0.0100(16) -0.0013(16)
C00H 0.058(2) 0.057(2) 0.045(2) -0.0011(17) 0.0140(16) 0.0059(17)
C00I 0.062(2) 0.054(2) 0.061(3) 0.0061(18) 0.0210(19) 0.0021(17)
C00J 0.074(2) 0.066(2) 0.056(3) -0.0081(18) 0.026(2) 0.0071(19)
C00K 0.076(3) 0.080(3) 0.054(3) 0.003(2) 0.010(2) -0.009(2)
C00L 0.089(3) 0.076(3) 0.048(3) -0.0061(19) 0.021(2) 0.004(2)
C00M 0.060(2) 0.068(2) 0.059(3) 0.0022(19) 0.0113(19) 0.0042(18)
C00N 0.0500(19) 0.055(2) 0.058(3) 0.0111(17) 0.0127(18) -0.0073(16)
C00O 0.055(2) 0.069(3) 0.064(3) 0.019(2) 0.0024(19) -0.0077(18)
C00P 0.067(2) 0.071(3) 0.053(3) 0.0100(19) 0.011(2) -0.008(2)
C00Q 0.049(2) 0.050(2) 0.111(4) 0.018(2) 0.025(2) -0.0019(17)
C00R 0.057(2) 0.067(2) 0.066(3) -0.0037(19) 0.0127(18) 0.0039(18)
C00S 0.055(2) 0.059(2) 0.045(2) -0.0056(17) 0.0148(16) 0.0044(17)
C00T 0.064(3) 0.060(3) 0.117(4) -0.007(2) 0.039(3) -0.0010(19)
C00U 0.072(3) 0.073(3) 0.084(3) -0.017(2) 0.024(2) -0.003(2)
C00V 0.060(2) 0.078(3) 0.074(3) 0.007(2) 0.0152(19) -0.011(2)
C00W 0.056(2) 0.072(3) 0.081(3) 0.018(2) 0.016(2) -0.0023(19)
C00X 0.080(3) 0.062(3) 0.074(3) 0.006(2) 0.017(2) -0.005(2)
C00Y 0.067(2) 0.065(2) 0.077(3) 0.011(2) 0.018(2) -0.0044(19)
C00Z 0.061(2) 0.078(3) 0.088(3) 0.000(2) 0.026(2) 0.018(2)
C010 0.087(3) 0.101(3) 0.057(3) 0.009(2) 0.005(2) -0.022(3)
C011 0.055(2) 0.083(3) 0.101(4) 0.017(3) 0.021(2) 0.019(2)
C012 0.046(2) 0.071(3) 0.141(5) 0.027(3) 0.022(3) 0.005(2)
C013 0.057(2) 0.099(3) 0.088(4) 0.037(3) -0.002(3) -0.008(2)
C014 0.061(2) 0.089(3) 0.097(4) 0.021(3) 0.028(2) -0.007(2)
B015 0.064(3) 0.082(3) 0.041(3) 0.002(2) 0.014(2) 0.016(2)
C016 0.082(3) 0.121(4) 0.066(3) 0.022(3) -0.004(3) -0.019(3)
C017 0.084(3) 0.083(3) 0.158(5) -0.011(3) 0.065(3) 0.002(3)
C018 0.064(3) 0.103(3) 0.084(3) 0.030(3) -0.008(2) -0.008(2)
C019 0.057(3) 0.100(4) 0.128(5) 0.044(3) -0.003(3) 0.001(3)
C01A 0.064(3) 0.091(4) 0.193(7) 0.031(4) 0.045(4) 0.014(3)
C01B 0.087(4) 0.088(4) 0.237(9) 0.001(5) 0.087(5) 0.015(3)
C01C 0.072(3) 0.154(5) 0.169(6) 0.034(4) 0.020(3) -0.025(3)
C01D 0.125(4) 0.084(3) 0.101(4) 0.031(3) 0.014(3) -0.013(3)
C01E 0.155(5) 0.087(3) 0.100(4) -0.008(3) 0.029(3) -0.027(3)
B01F 0.078(3) 0.076(3) 0.059(3) 0.002(2) 0.020(3) 0.021(2)
C01G 0.135(4) 0.095(3) 0.112(4) 0.044(3) 0.002(3) -0.020(3)
C01H 0.196(6) 0.102(4) 0.090(4) -0.008(3) 0.009(4) -0.055(4)
C01I 0.085(3) 0.106(4) 0.199(7) 0.026(4) 0.056(4) -0.015(3)
C01J 0.097(3) 0.105(4) 0.194(6) 0.035(4) 0.058(4) -0.012(3)
C01K 0.163(5) 0.193(6) 0.094(5) 0.032(4) 0.018(4) -0.091(5)
C01L 0.147(5) 0.104(4) 0.179(7) -0.013(4) 0.050(5) -0.042(4)
C01M 0.089(4) 0.177(6) 0.204(7) 0.055(5) 0.069(4) -0.006(4)
C01N 0.109(4) 0.144(5) 0.186(6) 0.099(5) 0.014(4) -0.031(3)
C01O 0.174(6) 0.070(4) 0.414(13) -0.054(5) 0.191(8) -0.029(3)

loop_
_atom_type_symbol
_atom_type_description
_atom_type_scat_dispersion_real
_atom_type_scat_dispersion_imag
_atom_type_scat_source
C C 0.0033 0.0016 'International Tables Vol C Tables 4.2.6.8 and 6.1.1.4'
H H 0.0000 0.0000 'International Tables Vol C Tables 4.2.6.8 and 6.1.1.4'
B B 0.0013 0.0007 'International Tables Vol C Tables 4.2.6.8 and 6.1.1.4'
F F 0.0171 0.0103 'International Tables Vol C Tables 4.2.6.8 and 6.1.1.4'
N N 0.0061 0.0033 'International Tables Vol C Tables 4.2.6.8 and 6.1.1.4'

loop_
_geom_angle_atom_site_label_1
_geom_angle_atom_site_label_2
_geom_angle_atom_site_label_3
_geom_angle
_geom_angle_site_symmetry_1
_geom_angle_site_symmetry_3
_geom_angle_publ_flag
C00H N004 C00X 132.2(3) . . ?
C00H N004 B01F 87.1(3) . . ?
C00X N004 B01F 135.1(3) . . ?
C00H N006 C014 132.7(3) . . ?
C00H N006 B01F 87.5(3) . . ?
C014 N006 B01F 135.5(3) . . ?
C00S N007 C00Y 130.8(3) . . ?
C00S N007 B015 87.6(3) . . ?
C00Y N007 B015 135.9(3) . . ?
C00A C008 C00C 118.0(3) . . ?
C00F C008 C00A 119.0(3) . . ?
C00F C008 C00C 123.0(3) . . ?
C00S N009 C00V 132.9(3) . . ?
C00S N009 B015 87.9(3) . . ?
C00V N009 B015 137.1(3) . . ?
C008 C00A C00I 119.9(3) . . ?
C008 C00A C00N 119.8(3) . . ?
C00I C00A C00N 120.4(3) . . ?
C00E C00B C00R 118.5(3) . . ?
C00G C00B C00E 118.7(3) . . ?
C00G C00B C00R 122.8(3) . . ?
C008 C00C H00C 119.1 . . ?
C00L C00C C008 121.8(3) . . ?
C00L C00C H00C 119.1 . . ?
C00F C00D H00D 119.7 . . ?
C00J C00D H00D 119.7 . . ?
C00J C00D C00F 120.5(3) . . ?
C00B C00E C00Q 119.1(4) . . ?
C00O C00E C00B 120.2(3) . . ?
C00O C00E C00Q 120.8(3) . . ?
C008 C00F C00H 121.3(3) . . ?
C00D C00F C008 120.4(3) . . ?
C00D C00F C00H 118.4(3) . . ?
C00B C00G C00S 119.6(3) . . ?
C00M C00G C00B 120.1(3) . . ?
C00M C00G C00S 120.2(3) . . ?
N004 C00H N006 102.8(3) . . ?
N004 C00H C00F 128.7(3) . . ?
N006 C00H C00F 128.4(3) . . ?
C00A C00I C00Z 117.5(4) . . ?
C00J C00I C00A 118.8(3) . . ?
C00J C00I C00Z 123.8(4) . . ?
C00D C00J C00I 121.5(3) . . ?
C00D C00J H00J 119.2 . . ?
C00I C00J H00J 119.2 . . ?
C00M C00K H00K 119.6 . . ?
C00M C00K C00O 120.8(4) . . ?
C00O C00K H00K 119.6 . . ?
C00C C00L H00L 119.1 . . ?
C00C C00L C00P 121.7(3) . . ?
C00P C00L H00L 119.1 . . ?
C00G C00M H00M 119.7 . . ?
C00K C00M C00G 120.6(3) . . ?
C00K C00M H00M 119.7 . . ?
C00P C00N C00A 119.9(3) . . ?
C00P C00N C00W 120.4(3) . . ?
C00W C00N C00A 119.7(3) . . ?
C00E C00O C018 119.0(4) . . ?
C00K C00O C00E 119.6(3) . . ?
C00K C00O C018 121.4(4) . . ?
C00N C00P C00L 118.8(3) . . ?
C010 C00P C00L 122.7(4) . . ?
C010 C00P C00N 118.5(4) . . ?
C00E C00Q C012 118.5(5) . . ?
C00T C00Q C00E 120.4(3) . . ?
C00T C00Q C012 121.2(4) . . ?
C00B C00R H00R 119.0 . . ?
C00U C00R C00B 121.9(3) . . ?
C00U C00R H00R 119.0 . . ?
N007 C00S C00G 127.8(3) . . ?
N009 C00S N007 102.1(3) . . ?
N009 C00S C00G 130.1(3) . . ?
C00Q C00T C00U 118.8(4) . . ?
C00Q C00T C017 119.0(4) . . ?
C017 C00T C00U 122.1(5) . . ?
C00R C00U C00T 121.3(4) . . ?
C00R C00U H00U 119.3 . . ?
C00T C00U H00U 119.3 . . ?
N009 C00V C01C 105.9(3) . . ?
N009 C00V C01K 109.2(3) . . ?
C01K C00V C01C 104.8(4) . . ?
C01O C00V N009 111.0(4) . . ?
C01O C00V C01C 112.4(5) . . ?
C01O C00V C01K 113.1(5) . . ?
C00N C00W C011 118.4(4) . . ?
C013 C00W C00N 117.8(4) . . ?
C013 C00W C011 123.9(4) . . ?
N004 C00X C01D 106.2(3) . . ?
N004 C00X C01H 108.9(4) . . ?
N004 C00X C01J 111.9(3) . . ?
C01D C00X C01H 109.8(4) . . ?
C01D C00X C01J 109.3(4) . . ?
C01J C00X C01H 110.6(4) . . ?
N007 C00Y C01E 111.1(3) . . ?
N007 C00Y C01G 105.4(3) . . ?
N007 C00Y C01I 112.0(3) . . ?
C01E C00Y C01G 110.2(4) . . ?
C01I C00Y C01E 109.0(4) . . ?
C01I C00Y C01G 109.2(4) . . ?
C00I C00Z H00Z 119.2 . . ?
C011 C00Z C00I 121.7(4) . . ?
C011 C00Z H00Z 119.2 . . ?
C00P C010 H010 119.3 . . ?
C016 C010 C00P 121.3(5) . . ?
C016 C010 H010 119.3 . . ?
C00W C011 H011 118.8 . . ?
C00Z C011 C00W 122.5(4) . . ?
C00Z C011 H011 118.8 . . ?
C019 C012 C00Q 118.9(4) . . ?
C01A C012 C00Q 116.7(6) . . ?
C01A C012 C019 124.3(5) . . ?
C00W C013 H013 119.4 . . ?
C016 C013 C00W 121.1(4) . . ?
C016 C013 H013 119.4 . . ?
N006 C014 C01L 107.7(4) . . ?
N006 C014 C01M 106.1(4) . . ?
N006 C014 C01N 112.0(3) . . ?
C01M C014 C01L 109.7(4) . . ?
C01M C014 C01N 111.8(5) . . ?
C01N C014 C01L 109.5(5) . . ?
F001 B015 N007 114.7(3) . . ?
F001 B015 N009 114.3(3) . . ?
F002 B015 F001 110.1(3) . . ?
F002 B015 N007 115.9(3) . . ?
F002 B015 N009 117.2(3) . . ?
N007 B015 N009 82.4(2) . . ?
C010 C016 C013 120.9(4) . . ?
C010 C016 H016 119.6 . . ?
C013 C016 H016 119.6 . . ?
C00T C017 H017 120.8 . . ?
C01B C017 C00T 118.4(6) . . ?
C01B C017 H017 120.8 . . ?
C00O C018 H018 119.9 . . ?
C019 C018 C00O 120.1(5) . . ?
C019 C018 H018 119.9 . . ?
C012 C019 H019 118.6 . . ?
C018 C019 C012 122.7(4) . . ?
C018 C019 H019 118.6 . . ?
C012 C01A H01A 119.0 . . ?
C01B C01A C012 122.0(6) . . ?
C01B C01A H01A 119.0 . . ?
C017 C01B H01B 118.7 . . ?
C01A C01B C017 122.6(5) . . ?
C01A C01B H01B 118.7 . . ?
C00V C01C H01C 109.5 . . ?
C00V C01C H01D 109.5 . . ?
C00V C01C H01E 109.5 . . ?
H01C C01C H01D 109.5 . . ?
H01C C01C H01E 109.5 . . ?
H01D C01C H01E 109.5 . . ?
C00X C01D H01U 109.5 . . ?
C00X C01D H01V 109.5 . . ?
C00X C01D H01W 109.5 . . ?
H01U C01D H01V 109.5 . . ?
H01U C01D H01W 109.5 . . ?
H01V C01D H01W 109.5 . . ?
C00Y C01E H01F 109.5 . . ?
C00Y C01E H01G 109.5 . . ?
C00Y C01E H01H 109.5 . . ?
H01F C01E H01G 109.5 . . ?
H01F C01E H01H 109.5 . . ?
H01G C01E H01H 109.5 . . ?
F003 B01F N004 115.5(3) . . ?
F003 B01F F 110.6(4) . . ?
F003 B01F N006 116.4(4) . . ?
F B01F N004 113.4(4) . . ?
F B01F N006 115.9(4) . . ?
N006 B01F N004 82.6(3) . . ?
C00Y C01G H01I 109.5 . . ?
C00Y C01G H01J 109.5 . . ?
C00Y C01G H01K 109.5 . . ?
H01I C01G H01J 109.5 . . ?
H01I C01G H01K 109.5 . . ?
H01J C01G H01K 109.5 . . ?
C00X C01H H01X 109.5 . . ?
C00X C01H H01Y 109.5 . . ?
C00X C01H H 109.5 . . ?
H01X C01H H01Y 109.5 . . ?
H01X C01H H 109.5 . . ?
H01Y C01H H 109.5 . . ?
C00Y C01I H01L 109.5 . . ?
C00Y C01I H01M 109.5 . . ?
C00Y C01I H01N 109.5 . . ?
H01L C01I H01M 109.5 . . ?
H01L C01I H01N 109.5 . . ?
H01M C01I H01N 109.5 . . ?
C00X C01J H01Z 109.5 . . ?
C00X C01J HA 109.5 . . ?
C00X C01J HB 109.5 . . ?
H01Z C01J HA 109.5 . . ?
H01Z C01J HB 109.5 . . ?
HA C01J HB 109.5 . . ?
C00V C01K H01O 109.5 . . ?
C00V C01K H01P 109.5 . . ?
C00V C01K H01Q 109.5 . . ?
H01O C01K H01P 109.5 . . ?
H01O C01K H01Q 109.5 . . ?
H01P C01K H01Q 109.5 . . ?
C014 C01L H01 109.5 . . ?
C014 C01L HC 109.5 . . ?
C014 C01L HD 109.5 . . ?
H01 C01L HC 109.5 . . ?
H01 C01L HD 109.5 . . ?
HC C01L HD 109.5 . . ?
C014 C01M H0AA 109.5 . . ?
C014 C01M HE 109.5 . . ?
C014 C01M HF 109.5 . . ?
H0AA C01M HE 109.5 . . ?
H0AA C01M HF 109.5 . . ?
HE C01M HF 109.5 . . ?
C014 C01N H1AA 109.5 . . ?
C014 C01N HG 109.5 . . ?
C014 C01N HH 109.5 . . ?
H1AA C01N HG 109.5 . . ?
H1AA C01N HH 109.5 . . ?
HG C01N HH 109.5 . . ?
C00V C01O H01R 109.5 . . ?
C00V C01O H01S 109.5 . . ?
C00V C01O H01T 109.5 . . ?
H01R C01O H01S 109.5 . . ?
H01R C01O H01T 109.5 . . ?
H01S C01O H01T 109.5 . . ?

loop_
_geom_bond_atom_site_label_1
_geom_bond_atom_site_label_2
_geom_bond_distance
_geom_bond_site_symmetry_2
_geom_bond_publ_flag
F001 B015 1.374(5) . ?
F002 B015 1.350(4) . ?
F003 B01F 1.362(5) . ?
N004 C00H 1.322(4) . ?
N004 C00X 1.461(4) . ?
N004 B01F 1.578(5) . ?
F B01F 1.363(5) . ?
N006 C00H 1.330(4) . ?
N006 C014 1.459(5) . ?
N006 B01F 1.563(5) . ?
N007 C00S 1.343(4) . ?
N007 C00Y 1.457(4) . ?
N007 B015 1.568(5) . ?
C008 C00A 1.408(4) . ?
C008 C00C 1.441(5) . ?
C008 C00F 1.398(5) . ?
N009 C00S 1.322(4) . ?
N009 C00V 1.478(4) . ?
N009 B015 1.578(5) . ?
C00A C00I 1.420(5) . ?
C00A C00N 1.429(5) . ?
C00B C00E 1.416(4) . ?
C00B C00G 1.400(5) . ?
C00B C00R 1.428(5) . ?
C00C H00C 0.9300 . ?
C00C C00L 1.329(5) . ?
C00D H00D 0.9300 . ?
C00D C00F 1.386(5) . ?
C00D C00J 1.367(4) . ?
C00E C00O 1.400(5) . ?
C00E C00Q 1.428(5) . ?
C00F C00H 1.490(4) . ?
C00G C00M 1.392(5) . ?
C00G C00S 1.473(5) . ?
C00I C00J 1.382(5) . ?
C00I C00Z 1.442(5) . ?
C00J H00J 0.9300 . ?
C00K H00K 0.9300 . ?
C00K C00M 1.374(5) . ?
C00K C00O 1.384(5) . ?
C00L H00L 0.9300 . ?
C00L C00P 1.414(5) . ?
C00M H00M 0.9300 . ?
C00N C00P 1.411(5) . ?
C00N C00W 1.417(5) . ?
C00O C018 1.453(5) . ?
C00P C010 1.400(5) . ?
C00Q C00T 1.408(6) . ?
C00Q C012 1.443(6) . ?
C00R H00R 0.9300 . ?
C00R C00U 1.338(5) . ?
C00T C00U 1.413(6) . ?
C00T C017 1.412(6) . ?
C00U H00U 0.9300 . ?
C00V C01C 1.508(5) . ?
C00V C01K 1.496(7) . ?
C00V C01O 1.473(6) . ?
C00W C011 1.418(6) . ?
C00W C013 1.412(6) . ?
C00X C01D 1.502(5) . ?
C00X C01H 1.529(6) . ?
C00X C01J 1.509(6) . ?
C00Y C01E 1.505(6) . ?
C00Y C01G 1.526(6) . ?
C00Y C01I 1.501(6) . ?
C00Z H00Z 0.9300 . ?
C00Z C011 1.330(6) . ?
C010 H010 0.9300 . ?
C010 C016 1.360(6) . ?
C011 H011 0.9300 . ?
C012 C019 1.409(7) . ?
C012 C01A 1.389(7) . ?
C013 H013 0.9300 . ?
C013 C016 1.369(7) . ?
C014 C01L 1.542(7) . ?
C014 C01M 1.505(6) . ?
C014 C01N 1.516(6) . ?
C016 H016 0.9300 . ?
C017 H017 0.9300 . ?
C017 C01B 1.395(8) . ?
C018 H018 0.9300 . ?
C018 C019 1.341(7) . ?
C019 H019 0.9300 . ?
C01A H01A 0.9300 . ?
C01A C01B 1.351(8) . ?
C01B H01B 0.9300 . ?
C01C H01C 0.9600 . ?
C01C H01D 0.9600 . ?
C01C H01E 0.9600 . ?
C01D H01U 0.9600 . ?
C01D H01V 0.9600 . ?
C01D H01W 0.9600 . ?
C01E H01F 0.9600 . ?
C01E H01G 0.9600 . ?
C01E H01H 0.9600 . ?
C01G H01I 0.9600 . ?
C01G H01J 0.9600 . ?
C01G H01K 0.9600 . ?
C01H H01X 0.9600 . ?
C01H H01Y 0.9600 . ?
C01H H 0.9600 . ?
C01I H01L 0.9600 . ?
C01I H01M 0.9600 . ?
C01I H01N 0.9600 . ?
C01J H01Z 0.9600 . ?
C01J HA 0.9600 . ?
C01J HB 0.9600 . ?
C01K H01O 0.9600 . ?
C01K H01P 0.9600 . ?
C01K H01Q 0.9600 . ?
C01L H01 0.9600 . ?
C01L HC 0.9600 . ?
C01L HD 0.9600 . ?
C01M H0AA 0.9600 . ?
C01M HE 0.9600 . ?
C01M HF 0.9600 . ?
C01N H1AA 0.9600 . ?
C01N HG 0.9600 . ?
C01N HH 0.9600 . ?
C01O H01R 0.9600 . ?
C01O H01S 0.9600 . ?
C01O H01T 0.9600 . ?

loop_
_geom_torsion_atom_site_label_1
_geom_torsion_atom_site_label_2
_geom_torsion_atom_site_label_3
_geom_torsion_atom_site_label_4
_geom_torsion
_geom_torsion_site_symmetry_1
_geom_torsion_site_symmetry_2
_geom_torsion_site_symmetry_3
_geom_torsion_site_symmetry_4
_geom_torsion_publ_flag
C008 C00A C00I C00J -0.8(5) . . . . ?
C008 C00A C00I C00Z 179.3(3) . . . . ?
C008 C00A C00N C00P 0.3(4) . . . . ?
C008 C00A C00N C00W -179.6(3) . . . . ?
C008 C00C C00L C00P -0.6(5) . . . . ?
C008 C00F C00H N004 -103.0(4) . . . . ?
C008 C00F C00H N006 78.8(4) . . . . ?
C00A C008 C00C C00L 0.4(5) . . . . ?
C00A C008 C00F C00D 0.6(5) . . . . ?
C00A C008 C00F C00H 179.9(3) . . . . ?
C00A C00I C00J C00D 0.1(5) . . . . ?
C00A C00I C00Z C011 0.0(5) . . . . ?
C00A C00N C00P C00L -0.4(5) . . . . ?
C00A C00N C00P C010 179.7(3) . . . . ?
C00A C00N C00W C011 0.6(5) . . . . ?
C00A C00N C00W C013 -180.0(3) . . . . ?
C00B C00E C00O C00K 0.3(5) . . . . ?
C00B C00E C00O C018 179.8(3) . . . . ?
C00B C00E C00Q C00T 1.1(5) . . . . ?
C00B C00E C00Q C012 -179.6(3) . . . . ?
C00B C00G C00M C00K 0.0(5) . . . . ?
C00B C00G C00S N007 -74.4(5) . . . . ?
C00B C00G C00S N009 103.6(4) . . . . ?
C00B C00R C00U C00T -0.6(6) . . . . ?
C00C C008 C00A C00I 179.9(3) . . . . ?
C00C C008 C00A C00N -0.2(4) . . . . ?
C00C C008 C00F C00D -178.7(3) . . . . ?
C00C C008 C00F C00H 0.6(5) . . . . ?
C00C C00L C00P C00N 0.6(5) . . . . ?
C00C C00L C00P C010 -179.5(4) . . . . ?
C00D C00F C00H N004 76.3(4) . . . . ?
C00D C00F C00H N006 -101.8(4) . . . . ?
C00E C00B C00G C00M -0.3(5) . . . . ?
C00E C00B C00G C00S 176.7(3) . . . . ?
C00E C00B C00R C00U 0.3(5) . . . . ?
C00E C00O C018 C019 0.4(6) . . . . ?
C00E C00Q C00T C00U -1.4(5) . . . . ?
C00E C00Q C00T C017 -179.2(3) . . . . ?
C00E C00Q C012 C019 -0.8(5) . . . . ?
C00E C00Q C012 C01A -179.6(4) . . . . ?
C00F C008 C00A C00I 0.5(4) . . . . ?
C00F C008 C00A C00N -179.6(3) . . . . ?
C00F C008 C00C C00L 179.8(3) . . . . ?
C00F C00D C00J C00I 1.1(5) . . . . ?
C00G C00B C00E C00O 0.1(5) . . . . ?
C00G C00B C00E C00Q -179.6(3) . . . . ?
C00G C00B C00R C00U 179.3(3) . . . . ?
C00H N004 C00X C01D -171.3(4) . . . . ?
C00H N004 C00X C01H 70.5(5) . . . . ?
C00H N004 C00X C01J -52.1(6) . . . . ?
C00H N004 B01F F003 115.2(4) . . . . ?
C00H N004 B01F F -115.6(4) . . . . ?
C00H N004 B01F N006 -0.5(3) . . . . ?
C00H N006 C014 C01L 68.1(5) . . . . ?
C00H N006 C014 C01M -174.5(4) . . . . ?
C00H N006 C014 C01N -52.3(6) . . . . ?
C00H N006 B01F F003 -114.4(4) . . . . ?
C00H N006 B01F N004 0.5(3) . . . . ?
C00H N006 B01F F 113.0(4) . . . . ?
C00I C00A C00N C00P -179.9(3) . . . . ?
C00I C00A C00N C00W 0.3(5) . . . . ?
C00I C00Z C011 C00W 1.0(6) . . . . ?
C00J C00D C00F C008 -1.4(5) . . . . ?
C00J C00D C00F C00H 179.2(3) . . . . ?
C00J C00I C00Z C011 -179.9(4) . . . . ?
C00K C00O C018 C019 179.9(4) . . . . ?
C00L C00P C010 C016 -179.6(4) . . . . ?
C00M C00G C00S N007 102.5(4) . . . . ?
C00M C00G C00S N009 -79.5(5) . . . . ?
C00M C00K C00O C00E -0.5(5) . . . . ?
C00M C00K C00O C018 180.0(3) . . . . ?
C00N C00A C00I C00J 179.3(3) . . . . ?
C00N C00A C00I C00Z -0.6(5) . . . . ?
C00N C00P C010 C016 0.3(5) . . . . ?
C00N C00W C011 C00Z -1.3(6) . . . . ?
C00N C00W C013 C016 0.3(6) . . . . ?
C00O C00E C00Q C00T -178.5(3) . . . . ?
C00O C00E C00Q C012 0.8(5) . . . . ?
C00O C00K C00M C00G 0.4(5) . . . . ?
C00O C018 C019 C012 -0.5(7) . . . . ?
C00P C00N C00W C011 -179.2(3) . . . . ?
C00P C00N C00W C013 0.2(5) . . . . ?
C00P C010 C016 C013 0.2(6) . . . . ?
C00Q C00E C00O C00K 180.0(3) . . . . ?
C00Q C00E C00O C018 -0.5(5) . . . . ?
C00Q C00T C00U C00R 1.2(6) . . . . ?
C00Q C00T C017 C01B -1.8(6) . . . . ?
C00Q C012 C019 C018 0.7(6) . . . . ?
C00Q C012 C01A C01B -0.6(7) . . . . ?
C00R C00B C00E C00O 179.1(3) . . . . ?
C00R C00B C00E C00Q -0.6(5) . . . . ?
C00R C00B C00G C00M -179.2(3) . . . . ?
C00R C00B C00G C00S -2.2(5) . . . . ?
C00S N007 C00Y C01E -57.6(5) . . . . ?
C00S N007 C00Y C01G -176.9(4) . . . . ?
C00S N007 C00Y C01I 64.5(5) . . . . ?
C00S N007 B015 F001 -113.3(4) . . . . ?
C00S N007 B015 F002 116.7(3) . . . . ?
C00S N007 B015 N009 0.1(2) . . . . ?
C00S N009 C00V C01C -175.6(4) . . . . ?
C00S N009 C00V C01K 72.0(6) . . . . ?
C00S N009 C00V C01O -53.3(7) . . . . ?
C00S N009 B015 F001 113.7(3) . . . . ?
C00S N009 B015 F002 -115.4(4) . . . . ?
C00S N009 B015 N007 -0.1(3) . . . . ?
C00S C00G C00M C00K -176.9(3) . . . . ?
C00T C00Q C012 C019 178.5(4) . . . . ?
C00T C00Q C012 C01A -0.3(6) . . . . ?
C00T C017 C01B C01A 0.9(8) . . . . ?
C00U C00T C017 C01B -179.5(4) . . . . ?
C00V N009 C00S N007 165.3(4) . . . . ?
C00V N009 C00S C00G -13.1(6) . . . . ?
C00V N009 B015 F001 -50.4(6) . . . . ?
C00V N009 B015 F002 80.6(6) . . . . ?
C00V N009 B015 N007 -164.1(4) . . . . ?
C00W C00N C00P C00L 179.4(3) . . . . ?
C00W C00N C00P C010 -0.5(5) . . . . ?
C00W C013 C016 C010 -0.5(7) . . . . ?
C00X N004 C00H N006 -155.1(4) . . . . ?
C00X N004 C00H C00F 26.3(6) . . . . ?
C00X N004 B01F F003 -90.3(5) . . . . ?
C00X N004 B01F F 38.9(6) . . . . ?
C00X N004 B01F N006 154.0(4) . . . . ?
C00Y N007 C00S N009 155.7(3) . . . . ?
C00Y N007 C00S C00G -25.9(6) . . . . ?
C00Y N007 B015 F001 93.2(5) . . . . ?
C00Y N007 B015 F002 -36.8(6) . . . . ?
C00Y N007 B015 N009 -153.4(4) . . . . ?
C00Z C00I C00J C00D 179.9(3) . . . . ?
C011 C00W C013 C016 179.7(4) . . . . ?
C012 C00Q C00T C00U 179.3(3) . . . . ?
C012 C00Q C00T C017 1.6(6) . . . . ?
C012 C01A C01B C017 0.3(9) . . . . ?
C013 C00W C011 C00Z 179.4(4) . . . . ?
C014 N006 C00H N004 -159.2(4) . . . . ?
C014 N006 C00H C00F 19.4(6) . . . . ?
C014 N006 B01F F003 43.1(6) . . . . ?
C014 N006 B01F N004 158.0(4) . . . . ?
C014 N006 B01F F -89.6(6) . . . . ?
B015 N007 C00S N009 -0.1(3) . . . . ?
B015 N007 C00S C00G 178.4(4) . . . . ?
B015 N007 C00Y C01E 86.3(5) . . . . ?
B015 N007 C00Y C01G -33.0(6) . . . . ?
B015 N007 C00Y C01I -151.6(4) . . . . ?
B015 N009 C00S N007 0.1(3) . . . . ?
B015 N009 C00S C00G -178.3(4) . . . . ?
B015 N009 C00V C01C -17.6(6) . . . . ?
B015 N009 C00V C01K -130.0(5) . . . . ?
B015 N009 C00V C01O 104.7(6) . . . . ?
C017 C00T C00U C00R 178.9(4) . . . . ?
C019 C012 C01A C01B -179.4(5) . . . . ?
C01A C012 C019 C018 179.4(4) . . . . ?
B01F N004 C00H N006 0.6(3) . . . . ?
B01F N004 C00H C00F -177.9(4) . . . . ?
B01F N004 C00X C01D 44.2(6) . . . . ?
B01F N004 C00X C01H -74.1(5) . . . . ?
B01F N004 C00X C01J 163.4(4) . . . . ?
B01F N006 C00H N004 -0.6(3) . . . . ?
B01F N006 C00H C00F 177.9(4) . . . . ?
B01F N006 C014 C01L -80.5(5) . . . . ?
B01F N006 C014 C01M 36.9(6) . . . . ?
B01F N006 C014 C01N 159.1(5) . . . . ?

loop_
_smtbx_masks_void_nr
_smtbx_masks_void_average_x
_smtbx_masks_void_average_y
_smtbx_masks_void_average_z
_smtbx_masks_void_volume
_smtbx_masks_void_count_electrons
_smtbx_masks_void_content
1 0.000 -0.183 0.250 226.9 56.7 0.5C7H8
2 0.000 -0.815 0.750 226.9 56.7 0.5C7H8
3 0.500 -0.337 0.250 252.6 43.7 0.5C4H10O
4 0.500 -0.296 0.750 252.6 43.7 0.5C4H10O
